data_4077286
loop_
_publ_author_name
'Vicente, Jos\'e'
'Abad, Jos\'e-Antonio'
'F\"ortsch, Walter'
'Jones, Peter G.'
'Fischer, Axel K.'

_publ_section_title
;
 Synthesis of Ortho-Palladated Phenol Derivatives. Study of Their
 Reactivity with Carbon Monoxide and Isonitriles
;
_journal_issue 13
_journal_name_full Organometallics
_journal_page_first 2704
_journal_paper_doi 10.1021/om010074z
_journal_volume 20
_journal_year 2001
_chemical_formula_sum 'C33 H32 I N3 O Pd'
_chemical_formula_weight 719.92
_chemical_name_systematic
;
 ?
;
_space_group_IT_number 2
_symmetry_cell_setting triclinic
_symmetry_space_group_name_Hall '-P 1'
_symmetry_space_group_name_H-M 'P -1'
_atom_sites_solution_hydrogens geom
_atom_sites_solution_primary direct
_atom_sites_solution_secondary difmap
_audit_creation_method SHELXL-97
_cell_angle_alpha 112.344(8)
_cell_angle_beta 90.559(10)
_cell_angle_gamma 98.875(10)
_cell_formula_units_Z 4
_cell_length_a 9.0188(14)
_cell_length_b 16.689(2)
_cell_length_c 21.851(3)
_cell_measurement_reflns_used 50
_cell_measurement_temperature 173(2)
_cell_measurement_theta_max 11.5
_cell_measurement_theta_min 5
_cell_volume 2997.1(7)
_computing_cell_refinement 'Siemens XSCANS'
_computing_data_collection 'Siemens XSCANS'
_computing_data_reduction 'Siemens XSCANS'
_computing_molecular_graphics 'Siemens XP'
_computing_publication_material SHELXL-97
_computing_structure_refinement 'SHELXL-97 (Sheldrick, 1997)'
_computing_structure_solution 'SHELXS-97 (Sheldrick, 1990)'
_diffrn_ambient_temperature 173(2)
_diffrn_measured_fraction_theta_full 0.974
_diffrn_measured_fraction_theta_max 0.974
_diffrn_measurement_device_type 'Siemens P4'
_diffrn_measurement_method \w-scans
_diffrn_radiation_monochromator graphite
_diffrn_radiation_source 'fine-focus sealed tube'
_diffrn_radiation_type MoK\a
_diffrn_radiation_wavelength 0.71073
_diffrn_reflns_av_R_equivalents 0.0155
_diffrn_reflns_av_sigmaI/netI 0.0350
_diffrn_reflns_limit_h_max 2
_diffrn_reflns_limit_h_min -10
_diffrn_reflns_limit_k_max 18
_diffrn_reflns_limit_k_min -18
_diffrn_reflns_limit_l_max 25
_diffrn_reflns_limit_l_min -25
_diffrn_reflns_number 13576
_diffrn_reflns_theta_full 25.00
_diffrn_reflns_theta_max 25.00
_diffrn_reflns_theta_min 3.03
_diffrn_standards_decay_% 0
_diffrn_standards_interval_count 397
_diffrn_standards_number 3
_exptl_absorpt_coefficient_mu 1.679
_exptl_absorpt_correction_T_max 0.929
_exptl_absorpt_correction_T_min 0.793
_exptl_absorpt_correction_type psi-scans
_exptl_crystal_colour colourless
_exptl_crystal_density_diffrn 1.595
_exptl_crystal_density_method 'not measured'
_exptl_crystal_description column
_exptl_crystal_F_000 1432
_exptl_crystal_size_max 0.70
_exptl_crystal_size_mid 0.20
_exptl_crystal_size_min 0.15
_refine_diff_density_max 0.414
_refine_diff_density_min -0.431
_refine_diff_density_rms 0.070
_refine_ls_extinction_method none
_refine_ls_goodness_of_fit_ref 0.948
_refine_ls_hydrogen_treatment 'OH SADI, rigid methyls, others riding'
_refine_ls_matrix_type full
_refine_ls_number_parameters 723
_refine_ls_number_reflns 10263
_refine_ls_number_restraints 171
_refine_ls_restrained_S_all 0.941
_refine_ls_R_factor_all 0.0363
_refine_ls_R_factor_gt 0.0246
_refine_ls_shift/su_max 0.002
_refine_ls_shift/su_mean 0.000
_refine_ls_structure_factor_coef Fsqd
_refine_ls_weighting_details 'calc w=1/[\s^2^(Fo^2^)+(0.0264P)^2^] where P=(Fo^2^+2Fc^2^)/3'
_refine_ls_weighting_scheme calc
_refine_ls_wR_factor_gt 0.0505
_refine_ls_wR_factor_ref 0.0528
_reflns_number_gt 8195
_reflns_number_total 10263
_reflns_threshold_expression >2sigma(I)
_cod_data_source_file om010074z.cif
_cod_data_source_block firch
_cod_database_code 4077286

loop_
_symmetry_equiv_pos_as_xyz
'x, y, z'
'-x, -y, -z'

loop_
_atom_site_label
_atom_site_type_symbol
_atom_site_fract_x
_atom_site_fract_y
_atom_site_fract_z
_atom_site_U_iso_or_equiv
_atom_site_adp_type
_atom_site_occupancy
_atom_site_symmetry_multiplicity
_atom_site_calc_flag
_atom_site_refinement_flags
Pd Pd 0.82940(3) 0.210287(14) 0.380324(10) 0.02143(6) Uani 1 1 d .
I I 0.97440(3) 0.258782(13) 0.500933(10) 0.03266(6) Uani 1 1 d .
O O 0.5120(3) 0.10963(16) 0.17043(11) 0.0377(6) Uani 1 1 d D
H0 H 0.547(4) 0.1556(18) 0.1942(15) 0.032(11) Uiso 1 1 d D
N2 N 0.6505(3) 0.23275(15) 0.27635(12) 0.0268(6) Uani 1 1 d U
N3 N 1.0920(3) 0.32276(16) 0.34127(12) 0.0265(6) Uani 1 1 d U
N4 N 0.5585(3) 0.11040(16) 0.42576(12) 0.0261(6) Uani 1 1 d U
C1 C 0.7063(3) 0.17680(19) 0.29250(14) 0.0228(6) Uani 1 1 d U
C3 C 0.9957(4) 0.27815(19) 0.35259(14) 0.0255(7) Uani 1 1 d U
C4 C 0.6577(3) 0.14537(19) 0.40779(14) 0.0238(7) Uani 1 1 d U
C11 C 0.6775(3) 0.08353(18) 0.24607(14) 0.0234(6) Uani 1 1 d U
C12 C 0.5831(3) 0.05444(19) 0.18707(14) 0.0264(7) Uani 1 1 d U
C13 C 0.5607(4) -0.0340(2) 0.14385(15) 0.0314(7) Uani 1 1 d U
H13 H 0.4951 -0.0535 0.1048 0.038 Uiso 1 1 calc R
C14 C 0.6322(4) -0.0926(2) 0.15720(15) 0.0315(7) Uani 1 1 d U
H14 H 0.6167 -0.1523 0.1271 0.038 Uiso 1 1 calc R
C15 C 0.7277(4) -0.0659(2) 0.21447(16) 0.0321(7) Uani 1 1 d U
H15 H 0.7774 -0.1068 0.2236 0.038 Uiso 1 1 calc R
C16 C 0.7485(4) 0.02159(19) 0.25790(15) 0.0289(7) Uani 1 1 d U
H16 H 0.8133 0.0400 0.2970 0.035 Uiso 1 1 calc R
C21 C 0.6848(4) 0.3257(2) 0.31265(15) 0.0311(7) Uani 1 1 d U
C22 C 0.6191(4) 0.3678(2) 0.37107(16) 0.0339(8) Uani 1 1 d U
C23 C 0.6588(4) 0.4594(2) 0.40154(17) 0.0437(9) Uani 1 1 d U
H23 H 0.6150 0.4898 0.4413 0.052 Uiso 1 1 calc R
C24 C 0.7585(4) 0.5065(2) 0.37588(19) 0.0473(10) Uani 1 1 d U
H24 H 0.7856 0.5684 0.3984 0.057 Uiso 1 1 calc R
C25 C 0.8198(4) 0.4635(2) 0.31707(18) 0.0424(9) Uani 1 1 d U
H25 H 0.8881 0.4964 0.2990 0.051 Uiso 1 1 calc R
C26 C 0.7830(4) 0.3725(2) 0.28370(16) 0.0341(8) Uani 1 1 d U
C27 C 0.5063(4) 0.3194(2) 0.40053(17) 0.0439(9) Uani 1 1 d U
H27A H 0.5587 0.3024 0.4320 0.053 Uiso 1 1 calc R
H27B H 0.4513 0.2666 0.3651 0.053 Uiso 1 1 calc R
H27C H 0.4353 0.3576 0.4237 0.053 Uiso 1 1 calc R
C28 C 0.8477(4) 0.3265(2) 0.21884(17) 0.0446(9) Uani 1 1 d U
H28A H 0.9118 0.3699 0.2063 0.054 Uiso 1 1 calc R
H28B H 0.7656 0.2948 0.1843 0.054 Uiso 1 1 calc R
H28C H 0.9077 0.2847 0.2236 0.054 Uiso 1 1 calc R
C31 C 1.1995(3) 0.3904(2) 0.33581(15) 0.0265(7) Uani 1 1 d U
C32 C 1.2107(3) 0.4733(2) 0.38681(15) 0.0294(7) Uani 1 1 d U
C33 C 1.3124(4) 0.5411(2) 0.38030(18) 0.0398(8) Uani 1 1 d U
H33 H 1.3228 0.5989 0.4134 0.048 Uiso 1 1 calc R
C34 C 1.3977(4) 0.5250(2) 0.3263(2) 0.0464(9) Uani 1 1 d U
H34 H 1.4664 0.5719 0.3226 0.056 Uiso 1 1 calc R
C35 C 1.3849(4) 0.4424(2) 0.27800(18) 0.0430(9) Uani 1 1 d U
H35 H 1.4457 0.4331 0.2415 0.052 Uiso 1 1 calc R
C36 C 1.2851(4) 0.3717(2) 0.28088(15) 0.0313(7) Uani 1 1 d U
C37 C 1.1183(4) 0.4879(2) 0.44496(16) 0.0376(8) Uani 1 1 d U
H37A H 1.0116 0.4779 0.4302 0.045 Uiso 1 1 calc R
H37B H 1.1480 0.5484 0.4772 0.045 Uiso 1 1 calc R
H37C H 1.1344 0.4469 0.4658 0.045 Uiso 1 1 calc R
C38 C 1.2721(4) 0.2812(2) 0.22887(17) 0.0474(9) Uani 1 1 d U
H38A H 1.2566 0.2382 0.2497 0.057 Uiso 1 1 calc R
H38B H 1.3648 0.2757 0.2056 0.057 Uiso 1 1 calc R
H38C H 1.1866 0.2701 0.1971 0.057 Uiso 1 1 calc R
C41 C 0.4382(3) 0.0671(2) 0.44864(14) 0.0260(7) Uani 1 1 d U
C42 C 0.3687(4) 0.1171(2) 0.50290(15) 0.0318(7) Uani 1 1 d U
C43 C 0.2501(4) 0.0729(2) 0.52396(17) 0.0411(9) Uani 1 1 d U
H43 H 0.1972 0.1047 0.5602 0.049 Uiso 1 1 calc R
C44 C 0.2083(4) -0.0175(3) 0.49228(18) 0.0432(9) Uani 1 1 d U
H44 H 0.1290 -0.0472 0.5081 0.052 Uiso 1 1 calc R
C45 C 0.2795(4) -0.0646(2) 0.43864(18) 0.0384(8) Uani 1 1 d U
H45 H 0.2479 -0.1264 0.4175 0.046 Uiso 1 1 calc R
C46 C 0.3970(3) -0.0237(2) 0.41462(16) 0.0302(7) Uani 1 1 d U
C47 C 0.4174(4) 0.2152(2) 0.53653(17) 0.0478(10) Uani 1 1 d U
H47A H 0.3582 0.2383 0.5748 0.057 Uiso 1 1 calc R
H47B H 0.4013 0.2427 0.5051 0.057 Uiso 1 1 calc R
H47C H 0.5244 0.2283 0.5515 0.057 Uiso 1 1 calc R
C48 C 0.4734(4) -0.0727(2) 0.35441(16) 0.0393(8) Uani 1 1 d U
H48A H 0.4233 -0.1342 0.3350 0.047 Uiso 1 1 calc R
H48B H 0.5792 -0.0700 0.3671 0.047 Uiso 1 1 calc R
H48C H 0.4678 -0.0459 0.3218 0.047 Uiso 1 1 calc R
Pd' Pd 0.78792(3) 0.204568(14) 0.876800(10) 0.02123(6) Uani 1 1 d .
I' I 0.68530(3) 0.258266(14) 0.999215(10) 0.03633(6) Uani 1 1 d .
O' O 1.0404(3) 0.10903(16) 0.66785(11) 0.0362(6) Uani 1 1 d D
H0' H 1.040(5) 0.155(2) 0.6942(18) 0.065(15) Uiso 1 1 d D
N2' N 0.9660(3) 0.22995(16) 0.77194(11) 0.0265(6) Uani 1 1 d U
N3' N 1.0058(3) 0.10647(16) 0.92308(11) 0.0264(6) Uani 1 1 d U
N4' N 0.5833(3) 0.31517(16) 0.83849(12) 0.0266(6) Uani 1 1 d U
C1' C 0.8858(3) 0.17242(19) 0.78855(13) 0.0218(6) Uani 1 1 d U
C3' C 0.9252(4) 0.14041(19) 0.90458(14) 0.0251(7) Uani 1 1 d U
C4' C 0.6572(4) 0.27101(19) 0.84939(14) 0.0260(7) Uani 1 1 d U
C11' C 0.8660(3) 0.07876(18) 0.74283(13) 0.0224(6) Uani 1 1 d U
C12' C 0.9422(3) 0.05184(19) 0.68424(14) 0.0255(7) Uani 1 1 d U
C13' C 0.9188(4) -0.0364(2) 0.64155(14) 0.0297(7) Uani 1 1 d U
H13' H 0.9728 -0.0545 0.6029 0.036 Uiso 1 1 calc R
C14' C 0.8187(4) -0.0972(2) 0.65474(15) 0.0304(7) Uani 1 1 d U
H14' H 0.8030 -0.1570 0.6249 0.037 Uiso 1 1 calc R
C15' C 0.7396(4) -0.0721(2) 0.71169(15) 0.0315(7) Uani 1 1 d U
H15' H 0.6693 -0.1141 0.7207 0.038 Uiso 1 1 calc R
C16' C 0.7655(3) 0.01488(19) 0.75466(15) 0.0279(7) Uani 1 1 d U
H16' H 0.7129 0.0319 0.7938 0.033 Uiso 1 1 calc R
C21' C 0.9790(3) 0.32265(19) 0.80812(14) 0.0267(7) Uani 1 1 d U
C22' C 1.0610(4) 0.3673(2) 0.87011(15) 0.0311(7) Uani 1 1 d U
C23' C 1.0656(4) 0.4574(2) 0.90088(16) 0.0368(8) Uani 1 1 d U
H23' H 1.1177 0.4884 0.9434 0.044 Uiso 1 1 calc R
C24' C 0.9966(4) 0.5028(2) 0.87134(18) 0.0400(9) Uani 1 1 d U
H24' H 1.0010 0.5645 0.8936 0.048 Uiso 1 1 calc R
C25' C 0.9211(4) 0.4593(2) 0.80963(18) 0.0396(8) Uani 1 1 d U
H25' H 0.8747 0.4913 0.7894 0.047 Uiso 1 1 calc R
C26' C 0.9121(4) 0.3683(2) 0.77636(16) 0.0320(7) Uani 1 1 d U
C27' C 1.1489(4) 0.3209(2) 0.90175(16) 0.0369(8) Uani 1 1 d U
H27D H 1.2523 0.3530 0.9144 0.044 Uiso 1 1 calc R
H27E H 1.1503 0.2609 0.8700 0.044 Uiso 1 1 calc R
H27F H 1.1010 0.3189 0.9413 0.044 Uiso 1 1 calc R
C28' C 0.8319(4) 0.3215(2) 0.70886(17) 0.0460(9) Uani 1 1 d U
H28D H 0.8996 0.2883 0.6781 0.055 Uiso 1 1 calc R
H28E H 0.8008 0.3646 0.6932 0.055 Uiso 1 1 calc R
H28F H 0.7429 0.2811 0.7111 0.055 Uiso 1 1 calc R
C31' C 1.1031(3) 0.0651(2) 0.94772(15) 0.0289(7) Uani 1 1 d U
C32' C 1.2030(4) 0.1174(2) 1.00201(16) 0.0385(8) Uani 1 1 d U
C33' C 1.2975(4) 0.0741(3) 1.02467(18) 0.0516(10) Uani 1 1 d U
H33' H 1.3692 0.1068 1.0612 0.062 Uiso 1 1 calc R
C34' C 1.2875(4) -0.0164(3) 0.9942(2) 0.0538(11) Uani 1 1 d U
H34' H 1.3511 -0.0450 1.0109 0.065 Uiso 1 1 calc R
C35' C 1.1882(4) -0.0649(3) 0.9409(2) 0.0492(10) Uani 1 1 d U
H35' H 1.1838 -0.1267 0.9210 0.059 Uiso 1 1 calc R
C36' C 1.0932(4) -0.0254(2) 0.91530(17) 0.0351(8) Uani 1 1 d U
C37' C 1.2099(5) 0.2148(3) 1.03319(18) 0.0566(11) Uani 1 1 d U
H37D H 1.2790 0.2394 1.0733 0.068 Uiso 1 1 calc R
H37E H 1.1092 0.2279 1.0450 0.068 Uiso 1 1 calc R
H37F H 1.2459 0.2411 1.0017 0.068 Uiso 1 1 calc R
C38' C 0.9869(4) -0.0771(2) 0.85512(18) 0.0458(9) Uani 1 1 d U
H38D H 0.8831 -0.0737 0.8672 0.055 Uiso 1 1 calc R
H38E H 1.0011 -0.1386 0.8377 0.055 Uiso 1 1 calc R
H38F H 1.0072 -0.0527 0.8211 0.055 Uiso 1 1 calc R
C41' C 0.5086(3) 0.38228(19) 0.83623(15) 0.0245(7) Uani 1 1 d U
C42' C 0.5439(4) 0.4640(2) 0.88854(15) 0.0304(7) Uani 1 1 d U
C43' C 0.4693(4) 0.5302(2) 0.88598(18) 0.0404(9) Uani 1 1 d U
H43' H 0.4905 0.5872 0.9203 0.048 Uiso 1 1 calc R
C44' C 0.3658(4) 0.5138(2) 0.83440(19) 0.0435(9) Uani 1 1 d U
H44' H 0.3162 0.5596 0.8335 0.052 Uiso 1 1 calc R
C45' C 0.3324(4) 0.4318(2) 0.78377(18) 0.0389(8) Uani 1 1 d U
H45' H 0.2598 0.4221 0.7488 0.047 Uiso 1 1 calc R
C46' C 0.4031(4) 0.3632(2) 0.78294(15) 0.0295(7) Uani 1 1 d U
C47' C 0.6535(4) 0.4795(2) 0.94535(17) 0.0442(9) Uani 1 1 d U
H47D H 0.6168 0.4404 0.9680 0.053 Uiso 1 1 calc R
H47E H 0.6639 0.5408 0.9766 0.053 Uiso 1 1 calc R
H47F H 0.7515 0.4674 0.9287 0.053 Uiso 1 1 calc R
C48' C 0.3687(4) 0.2735(2) 0.72909(17) 0.0422(9) Uani 1 1 d U
H48D H 0.2742 0.2676 0.7040 0.051 Uiso 1 1 calc R
H48E H 0.3588 0.2292 0.7487 0.051 Uiso 1 1 calc R
H48F H 0.4505 0.2649 0.6993 0.051 Uiso 1 1 calc R

loop_
_atom_site_aniso_label
_atom_site_aniso_U_11
_atom_site_aniso_U_22
_atom_site_aniso_U_33
_atom_site_aniso_U_23
_atom_site_aniso_U_13
_atom_site_aniso_U_12
Pd 0.02179(13) 0.02076(12) 0.02230(11) 0.01040(9) 0.00021(10) -0.00014(10)
I 0.04028(14) 0.02829(11) 0.02536(11) 0.00865(9) -0.00629(9) -0.00091(10)
O 0.0454(16) 0.0352(14) 0.0296(13) 0.0094(11) -0.0119(12) 0.0072(13)
N2 0.0328(16) 0.0239(13) 0.0252(13) 0.0115(11) -0.0021(11) 0.0041(12)
N3 0.0245(15) 0.0293(14) 0.0290(14) 0.0152(11) -0.0004(11) 0.0038(12)
N4 0.0243(15) 0.0288(14) 0.0265(13) 0.0136(11) -0.0019(11) 0.0009(12)
C1 0.0205(16) 0.0270(15) 0.0222(15) 0.0122(12) 0.0012(12) 0.0009(13)
C3 0.0279(18) 0.0258(16) 0.0244(15) 0.0121(13) -0.0004(14) 0.0030(14)
C4 0.0262(17) 0.0252(16) 0.0207(15) 0.0101(13) -0.0015(13) 0.0037(14)
C11 0.0214(16) 0.0263(15) 0.0240(15) 0.0125(12) 0.0022(13) 0.0011(13)
C12 0.0245(17) 0.0303(16) 0.0268(16) 0.0134(13) 0.0049(13) 0.0047(14)
C13 0.0277(18) 0.0370(18) 0.0217(15) 0.0056(14) 0.0001(14) -0.0023(15)
C14 0.0311(19) 0.0271(17) 0.0311(17) 0.0066(14) 0.0079(15) 0.0014(14)
C15 0.0310(19) 0.0302(17) 0.0384(18) 0.0155(14) 0.0060(15) 0.0088(15)
C16 0.0297(18) 0.0288(17) 0.0277(16) 0.0114(13) -0.0018(14) 0.0024(14)
C21 0.0330(19) 0.0290(16) 0.0348(17) 0.0159(14) -0.0105(14) 0.0067(14)
C22 0.041(2) 0.0300(17) 0.0334(17) 0.0134(14) -0.0122(15) 0.0098(15)
C23 0.055(2) 0.0359(19) 0.0366(19) 0.0065(16) -0.0108(18) 0.0191(18)
C24 0.052(2) 0.0256(18) 0.061(2) 0.0142(17) -0.021(2) 0.0054(17)
C25 0.043(2) 0.0326(18) 0.059(2) 0.0270(17) -0.0123(18) 0.0027(17)
C26 0.036(2) 0.0325(17) 0.0428(19) 0.0245(15) -0.0059(16) 0.0062(15)
C27 0.052(2) 0.045(2) 0.039(2) 0.0166(17) 0.0078(18) 0.0181(18)
C28 0.052(2) 0.046(2) 0.051(2) 0.0349(18) 0.0090(19) 0.0088(19)
C31 0.0229(17) 0.0320(17) 0.0336(17) 0.0238(14) 0.0010(14) 0.0017(14)
C32 0.0252(18) 0.0323(17) 0.0357(17) 0.0187(14) 0.0002(14) 0.0054(14)
C33 0.039(2) 0.0291(18) 0.054(2) 0.0215(16) -0.0046(17) 0.0009(16)
C34 0.034(2) 0.047(2) 0.072(3) 0.042(2) 0.0047(19) -0.0052(18)
C35 0.031(2) 0.062(2) 0.049(2) 0.0373(19) 0.0130(17) 0.0052(18)
C36 0.0267(18) 0.0412(19) 0.0326(17) 0.0204(15) 0.0043(14) 0.0083(15)
C37 0.041(2) 0.0384(19) 0.0359(18) 0.0151(15) 0.0039(16) 0.0129(16)
C38 0.049(2) 0.057(2) 0.0368(19) 0.0174(17) 0.0121(18) 0.0121(19)
C41 0.0190(16) 0.0358(17) 0.0277(16) 0.0200(13) -0.0012(13) -0.0019(13)
C42 0.0279(18) 0.0440(19) 0.0276(16) 0.0200(15) -0.0023(14) 0.0023(15)
C43 0.034(2) 0.063(2) 0.0369(19) 0.0294(18) 0.0101(16) 0.0091(18)
C44 0.0265(19) 0.063(2) 0.056(2) 0.045(2) 0.0003(17) -0.0036(18)
C45 0.033(2) 0.0384(19) 0.051(2) 0.0286(17) -0.0072(17) -0.0031(16)
C46 0.0229(17) 0.0371(18) 0.0355(17) 0.0205(15) -0.0049(14) 0.0026(14)
C47 0.056(3) 0.048(2) 0.0336(19) 0.0087(17) 0.0088(18) 0.0076(19)
C48 0.039(2) 0.0323(18) 0.043(2) 0.0117(16) -0.0047(16) 0.0047(16)
Pd' 0.02418(13) 0.02085(12) 0.02073(11) 0.00892(9) 0.00319(10) 0.00743(10)
I' 0.05215(15) 0.03430(12) 0.02523(11) 0.00988(9) 0.01260(10) 0.01886(11)
O' 0.0381(15) 0.0367(14) 0.0293(13) 0.0094(11) 0.0109(11) 0.0017(12)
N2' 0.0270(15) 0.0274(13) 0.0260(13) 0.0122(11) 0.0022(11) 0.0024(12)
N3' 0.0276(15) 0.0320(14) 0.0231(13) 0.0118(11) 0.0057(11) 0.0119(12)
N4' 0.0287(15) 0.0294(14) 0.0254(13) 0.0132(11) 0.0047(11) 0.0082(12)
C1' 0.0186(16) 0.0286(15) 0.0218(14) 0.0119(12) 0.0010(12) 0.0093(13)
C3' 0.0306(18) 0.0246(16) 0.0208(15) 0.0093(13) 0.0072(13) 0.0051(14)
C4' 0.0292(18) 0.0248(16) 0.0233(15) 0.0084(13) 0.0045(13) 0.0049(14)
C11' 0.0225(16) 0.0276(15) 0.0182(14) 0.0092(12) -0.0007(12) 0.0068(13)
C12' 0.0236(17) 0.0308(16) 0.0232(15) 0.0115(13) -0.0024(13) 0.0054(14)
C13' 0.0312(19) 0.0366(18) 0.0201(15) 0.0071(13) 0.0037(14) 0.0124(15)
C14' 0.0327(19) 0.0255(16) 0.0303(17) 0.0061(13) -0.0046(14) 0.0093(14)
C15' 0.0335(19) 0.0275(16) 0.0333(17) 0.0125(14) 0.0009(15) 0.0026(15)
C16' 0.0304(18) 0.0284(16) 0.0268(15) 0.0119(13) 0.0062(14) 0.0072(14)
C21' 0.0276(18) 0.0251(15) 0.0277(16) 0.0115(13) 0.0097(13) 0.0010(13)
C22' 0.0299(19) 0.0335(17) 0.0291(16) 0.0133(14) 0.0074(14) -0.0007(15)
C23' 0.038(2) 0.0302(17) 0.0325(18) 0.0050(14) 0.0098(15) -0.0049(15)
C24' 0.040(2) 0.0251(17) 0.051(2) 0.0114(16) 0.0158(18) 0.0012(16)
C25' 0.038(2) 0.0330(18) 0.055(2) 0.0251(17) 0.0097(17) 0.0052(16)
C26' 0.0279(18) 0.0325(17) 0.0376(18) 0.0173(14) 0.0041(15) 0.0008(15)
C27' 0.0310(19) 0.0398(19) 0.0355(18) 0.0135(15) -0.0017(15) -0.0040(16)
C28' 0.055(3) 0.042(2) 0.047(2) 0.0239(17) -0.0057(19) 0.0069(18)
C31' 0.0233(17) 0.0463(19) 0.0306(17) 0.0261(15) 0.0071(13) 0.0153(15)
C32' 0.034(2) 0.058(2) 0.0336(18) 0.0275(17) 0.0054(15) 0.0122(17)
C33' 0.038(2) 0.095(3) 0.039(2) 0.043(2) 0.0018(17) 0.015(2)
C34' 0.043(2) 0.084(3) 0.073(3) 0.064(3) 0.020(2) 0.035(2)
C35' 0.047(2) 0.057(2) 0.068(3) 0.046(2) 0.021(2) 0.022(2)
C36' 0.0270(18) 0.0441(19) 0.049(2) 0.0301(16) 0.0174(15) 0.0162(16)
C37' 0.060(3) 0.070(3) 0.033(2) 0.0140(19) -0.0087(19) 0.010(2)
C38' 0.049(2) 0.036(2) 0.056(2) 0.0191(17) 0.0111(19) 0.0125(18)
C41' 0.0203(16) 0.0288(16) 0.0336(16) 0.0191(13) 0.0122(13) 0.0119(13)
C42' 0.0328(19) 0.0318(17) 0.0292(16) 0.0137(14) 0.0146(14) 0.0070(15)
C43' 0.050(2) 0.0301(18) 0.049(2) 0.0192(16) 0.0268(18) 0.0175(17)
C44' 0.039(2) 0.051(2) 0.068(3) 0.045(2) 0.0285(19) 0.0291(18)
C45' 0.0271(19) 0.059(2) 0.052(2) 0.0424(19) 0.0144(16) 0.0162(17)
C46' 0.0262(18) 0.0386(18) 0.0319(17) 0.0222(14) 0.0083(14) 0.0068(15)
C47' 0.047(2) 0.046(2) 0.0338(19) 0.0090(16) 0.0037(17) 0.0065(18)
C48' 0.038(2) 0.047(2) 0.0403(19) 0.0192(16) -0.0043(17) -0.0016(17)

loop_
_atom_type_symbol
_atom_type_description
_atom_type_scat_dispersion_real
_atom_type_scat_dispersion_imag
_atom_type_scat_source
C C 0.0033 0.0016 'International Tables Vol C Tables 4.2.6.8 and 6.1.1.4'
H H 0.0000 0.0000 'International Tables Vol C Tables 4.2.6.8 and 6.1.1.4'
N N 0.0061 0.0033 'International Tables Vol C Tables 4.2.6.8 and 6.1.1.4'
O O 0.0106 0.0060 'International Tables Vol C Tables 4.2.6.8 and 6.1.1.4'
Pd Pd -0.9988 1.0072 'International Tables Vol C Tables 4.2.6.8 and 6.1.1.4'
I I -0.4742 1.8119 'International Tables Vol C Tables 4.2.6.8 and 6.1.1.4'

loop_
_geom_angle_atom_site_label_1
_geom_angle_atom_site_label_2
_geom_angle_atom_site_label_3
_geom_angle
C3 Pd C4 177.80(12)
C3 Pd C1 91.32(11)
C4 Pd C1 87.61(11)
C3 Pd I 91.22(8)
C4 Pd I 89.74(8)
C1 Pd I 175.83(8)
C1 N2 C21 123.8(2)
C3 N3 C31 169.5(3)
C4 N4 C41 179.0(3)
N2 C1 C11 118.4(3)
N2 C1 Pd 122.9(2)
C11 C1 Pd 118.6(2)
N3 C3 Pd 174.6(3)
N4 C4 Pd 177.5(3)
C16 C11 C12 117.6(3)
C16 C11 C1 120.7(3)
C12 C11 C1 121.7(3)
O C12 C13 117.9(3)
O C12 C11 122.1(3)
C13 C12 C11 120.0(3)
C14 C13 C12 120.6(3)
C13 C14 C15 120.9(3)
C16 C15 C14 118.6(3)
C15 C16 C11 122.3(3)
C22 C21 C26 121.9(3)
C22 C21 N2 122.3(3)
C26 C21 N2 115.6(3)
C21 C22 C23 117.3(3)
C21 C22 C27 122.7(3)
C23 C22 C27 120.0(3)
C24 C23 C22 122.1(4)
C23 C24 C25 119.6(3)
C24 C25 C26 121.1(3)
C25 C26 C21 117.9(3)
C25 C26 C28 120.7(3)
C21 C26 C28 121.4(3)
C36 C31 C32 124.3(3)
C36 C31 N3 119.3(3)
C32 C31 N3 116.4(3)
C31 C32 C33 116.6(3)
C31 C32 C37 121.3(3)
C33 C32 C37 122.1(3)
C34 C33 C32 120.6(3)
C35 C34 C33 120.9(3)
C34 C35 C36 121.8(3)
C35 C36 C31 115.9(3)
C35 C36 C38 122.1(3)
C31 C36 C38 122.0(3)
C42 C41 C46 124.4(3)
C42 C41 N4 118.1(3)
C46 C41 N4 117.5(3)
C41 C42 C43 116.9(3)
C41 C42 C47 121.6(3)
C43 C42 C47 121.5(3)
C44 C43 C42 120.3(3)
C45 C44 C43 121.1(3)
C44 C45 C46 121.1(3)
C45 C46 C41 116.2(3)
C45 C46 C48 122.5(3)
C41 C46 C48 121.2(3)
C4' Pd' C3' 178.21(13)
C4' Pd' C1' 90.79(11)
C3' Pd' C1' 88.56(11)
C4' Pd' I' 91.01(8)
C3' Pd' I' 89.47(8)
C1' Pd' I' 174.13(8)
C1' N2' C21' 123.7(3)
C3' N3' C31' 178.3(3)
C4' N4' C41' 168.8(3)
N2' C1' C11' 118.8(3)
N2' C1' Pd' 122.4(2)
C11' C1' Pd' 118.8(2)
N3' C3' Pd' 177.1(3)
N4' C4' Pd' 174.4(3)
C16' C11' C12' 117.7(3)
C16' C11' C1' 121.0(3)
C12' C11' C1' 121.3(3)
O' C12' C13' 117.9(3)
O' C12' C11' 122.2(3)
C13' C12' C11' 119.9(3)
C14' C13' C12' 120.7(3)
C13' C14' C15' 120.6(3)
C16' C15' C14' 118.7(3)
C15' C16' C11' 122.4(3)
C26' C21' C22' 121.2(3)
C26' C21' N2' 115.9(3)
C22' C21' N2' 122.9(3)
C23' C22' C21' 117.9(3)
C23' C22' C27' 119.9(3)
C21' C22' C27' 122.1(3)
C24' C23' C22' 121.6(3)
C23' C24' C25' 120.2(3)
C24' C25' C26' 120.7(3)
C25' C26' C21' 118.3(3)
C25' C26' C28' 120.5(3)
C21' C26' C28' 121.2(3)
C32' C31' C36' 124.5(3)
C32' C31' N3' 118.0(3)
C36' C31' N3' 117.5(3)
C31' C32' C33' 116.2(3)
C31' C32' C37' 121.4(3)
C33' C32' C37' 122.3(3)
C34' C33' C32' 120.4(4)
C35' C34' C33' 121.2(3)
C34' C35' C36' 121.0(4)
C35' C36' C31' 116.5(3)
C35' C36' C38' 121.9(3)
C31' C36' C38' 121.5(3)
C42' C41' C46' 124.2(3)
C42' C41' N4' 116.9(3)
C46' C41' N4' 118.9(3)
C41' C42' C43' 116.6(3)
C41' C42' C47' 121.7(3)
C43' C42' C47' 121.7(3)
C44' C43' C42' 120.6(3)
C43' C44' C45' 121.2(3)
C44' C45' C46' 121.2(3)
C45' C46' C41' 116.2(3)
C45' C46' C48' 122.5(3)
C41' C46' C48' 121.3(3)

loop_
_geom_bond_atom_site_label_1
_geom_bond_atom_site_label_2
_geom_bond_distance
Pd C3 1.979(3)
Pd C4 1.982(3)
Pd C1 2.044(3)
Pd I 2.7009(5)
O C12 1.350(4)
N2 C1 1.282(4)
N2 C21 1.429(4)
N3 C3 1.147(4)
N3 C31 1.412(4)
N4 C4 1.146(4)
N4 C41 1.412(4)
C1 C11 1.480(4)
C11 C16 1.396(4)
C11 C12 1.414(4)
C12 C13 1.398(4)
C13 C14 1.366(4)
C14 C15 1.394(4)
C15 C16 1.388(4)
C21 C22 1.391(5)
C21 C26 1.403(5)
C22 C23 1.400(4)
C22 C27 1.502(5)
C23 C24 1.366(5)
C24 C25 1.381(5)
C25 C26 1.395(4)
C26 C28 1.505(5)
C31 C36 1.393(4)
C31 C32 1.396(4)
C32 C33 1.395(4)
C32 C37 1.489(4)
C33 C34 1.377(5)
C34 C35 1.368(5)
C35 C36 1.392(5)
C36 C38 1.492(5)
C41 C42 1.385(4)
C41 C46 1.397(4)
C42 C43 1.388(4)
C42 C47 1.506(5)
C43 C44 1.387(5)
C44 C45 1.369(5)
C45 C46 1.388(4)
C46 C48 1.500(4)
Pd' C4' 1.968(3)
Pd' C3' 1.984(3)
Pd' C1' 2.044(3)
Pd' I' 2.7011(4)
O' C12' 1.352(4)
N2' C1' 1.278(4)
N2' C21' 1.430(4)
N3' C3' 1.144(4)
N3' C31' 1.413(4)
N4' C4' 1.152(4)
N4' C41' 1.409(4)
C1' C11' 1.482(4)
C11' C16' 1.393(4)
C11' C12' 1.410(4)
C12' C13' 1.392(4)
C13' C14' 1.368(4)
C14' C15' 1.395(4)
C15' C16' 1.377(4)
C21' C26' 1.401(4)
C21' C22' 1.407(4)
C22' C23' 1.388(4)
C22' C27' 1.512(4)
C23' C24' 1.375(5)
C24' C25' 1.376(5)
C25' C26' 1.401(4)
C26' C28' 1.496(4)
C31' C32' 1.389(4)
C31' C36' 1.390(4)
C32' C33' 1.396(5)
C32' C37' 1.496(5)
C33' C34' 1.387(6)
C34' C35' 1.361(6)
C35' C36' 1.389(5)
C36' C38' 1.500(5)
C41' C42' 1.393(4)
C41' C46' 1.402(4)
C42' C43' 1.398(4)
C42' C47' 1.496(5)
C43' C44' 1.372(5)
C44' C45' 1.379(5)
C45' C46' 1.389(4)
C46' C48' 1.494(4)

loop_
_geom_hbond_atom_site_label_D
_geom_hbond_atom_site_label_H
_geom_hbond_atom_site_label_A
_geom_hbond_distance_DH
_geom_hbond_distance_HA
_geom_hbond_distance_DA
_geom_hbond_angle_DHA
O H0 N2 0.76(3) 1.90(3) 2.584(3) 151(3)
O' H0' N2' 0.76(3) 1.89(3) 2.579(3) 150(4)
